data_7054445
loop_
_publ_author_name
'Gruber, Tobias'
'Thompson, Amber L.'
'Odell, Barbara'
'Bombicz, Petra'
'Schofield, Christopher J.'

_publ_section_title
;
 Conformational studies on substituted \e-caprolactams by X-ray
 crystallography and NMR spectroscopy
;
_journal_issue 12
_journal_name_full 'New J. Chem.'
_journal_page_first 5905
_journal_paper_doi 10.1039/C4NJ01339E
_journal_volume 38
_journal_year 2014
_chemical_formula_moiety 'C8 H11 N1 O3'
_chemical_formula_sum 'C8 H11 N O3'
_chemical_formula_weight 169.18
_chemical_melting_point ?
_space_group_IT_number 2
_symmetry_cell_setting triclinic
_symmetry_space_group_name_Hall '-P 1'
_symmetry_space_group_name_H-M 'P -1'
_atom_sites_solution_hydrogens difmap
_atom_sites_solution_primary direct
_audit_creation_date 14-05-20
_audit_creation_method CRYSTALS_ver_14.40
_cell_angle_alpha 82.686(8)
_cell_angle_beta 88.718(7)
_cell_angle_gamma 89.279(6)
_cell_formula_units_Z 2
_cell_length_a 6.2079(4)
_cell_length_b 7.7139(7)
_cell_length_c 8.6278(8)
_cell_measurement_reflns_used 2613
_cell_measurement_temperature 150
_cell_measurement_theta_max 76
_cell_measurement_theta_min 5
_cell_volume 409.68(6)
_computing_cell_refinement 'CrysAlis, (Oxford Diffraction, 2002)'
_computing_data_collection 'SuperNova, (Oxford Diffraction, 2010)'
_computing_data_reduction 'CrysAlis, (Oxford Diffraction, 2002)'
_computing_molecular_graphics 'CAMERON (Watkin et al., 1996)'
_computing_publication_material 'CRYSTALS (Betteridge et al., 2003)'
_computing_structure_refinement 'CRYSTALS (Betteridge et al., 2003)'
_computing_structure_solution 'SIR92 (Altomare et al., 1994)'
_diffrn_ambient_temperature 150
_diffrn_measured_fraction_theta_full 0.989
_diffrn_measured_fraction_theta_max 0.973
_diffrn_measurement_device Area
_diffrn_measurement_device_type 'Oxford Diffraction Gemini'
_diffrn_measurement_method \w
_diffrn_radiation_monochromator graphite
_diffrn_radiation_type 'Cu K\a'
_diffrn_radiation_wavelength 1.54184
_diffrn_reflns_av_R_equivalents 0.011
_diffrn_reflns_limit_h_max 7
_diffrn_reflns_limit_h_min -4
_diffrn_reflns_limit_k_max 8
_diffrn_reflns_limit_k_min -9
_diffrn_reflns_limit_l_max 10
_diffrn_reflns_limit_l_min -10
_diffrn_reflns_number 3072
_diffrn_reflns_theta_full 70.000
_diffrn_reflns_theta_max 75.764
_diffrn_reflns_theta_min 5.170
_diffrn_standards_number 0
_exptl_absorpt_coefficient_mu 0.884
_exptl_absorpt_correction_T_max 0.84
_exptl_absorpt_correction_T_min 0.81
_exptl_absorpt_correction_type multi-scan
_exptl_absorpt_process_details 'CrysAlis, (Oxford Diffraction, 2002)'
_exptl_crystal_colour clear_pale_colourless
_exptl_crystal_density_diffrn 1.371
_exptl_crystal_density_meas ?
_exptl_crystal_density_method 'not measured'
_exptl_crystal_description block
_exptl_crystal_F_000 180
_exptl_crystal_size_max 0.22
_exptl_crystal_size_mid 0.20
_exptl_crystal_size_min 0.20
_refine_diff_density_max 0.23
_refine_diff_density_min -0.18
_refine_ls_extinction_method None
_refine_ls_goodness_of_fit_ref 1.0124
_refine_ls_hydrogen_treatment constr
_refine_ls_matrix_type full
_refine_ls_number_parameters 109
_refine_ls_number_reflns 1671
_refine_ls_number_restraints 0
_refine_ls_R_factor_all 0.0338
_refine_ls_R_factor_gt 0.0327
_refine_ls_shift/su_max 0.0010934
_refine_ls_shift/su_mean 0.0002736
_refine_ls_structure_factor_coef Fsqd
_refine_ls_weighting_details
;
 Method= Modified Sheldrick 
 w=1/[\s^2^(F^2^) + ( 0.05P)^2^ + 0.14P] 
 ,where P=(max(Fo^2^,0) + 2Fc^2^)/3 
;
_refine_ls_weighting_scheme calc
_refine_ls_wR_factor_all 0.0895
_refine_ls_wR_factor_gt 0.0883
_refine_ls_wR_factor_ref 0.0895
_reflns_limit_h_max 7
_reflns_limit_h_min -7
_reflns_limit_k_max 9
_reflns_limit_k_min -9
_reflns_limit_l_max 10
_reflns_limit_l_min 0
_reflns_number_gt 1592
_reflns_number_total 1671
_reflns_threshold_expression I>2.0\s(I)
_oxford_diffrn_Wilson_B_factor 1.73
_oxford_diffrn_Wilson_scale 0.00
_oxford_refine_ls_r_factor_ref 0.0338
_oxford_refine_ls_scale 31(5)
_oxford_reflns_number_all 1671
_oxford_reflns_threshold_expression_ref I>-3.0\s(I)
_oxford_structure_analysis_title 6294
_cod_data_source_file c4nj01339e2.cif
_cod_data_source_block 7
_cod_depositor_comments
;
The following automatic conversions were performed:

'_chemical_melting_point' value 'not measured' was changed to '?' -
the value is undefined or not given.

Automatic conversion script
Id: cif_fix_values 2827 2014-09-09 07:05:25Z andrius 

 Adding full bibliography for 7054439--7054445.cif.

The following automatic conversions were performed:

'_exptl_crystal_density_meas' value 'not measured' was changed to '?'
- the value is perceived as not measured.

Automatic conversion script
Id: cif_fix_values 3008 2015-01-20 13:52:24Z robertas 
;
_cod_original_sg_symbol_H-M 'P -1 '
_cod_original_formula_sum 'C8 H11 N1 O3'
_cod_database_code 7054445

loop_
_symmetry_equiv_pos_as_xyz
x,y,z
-x,-y,-z

loop_
_atom_site_label
_atom_site_type_symbol
_atom_site_fract_x
_atom_site_fract_y
_atom_site_fract_z
_atom_site_U_iso_or_equiv
_atom_site_occupancy
_atom_site_adp_type
_atom_site_refinement_flags_posn
C1 C 0.84821(16) 0.76518(14) 0.57389(12) 0.0198 1.0000 Uani .
C2 C 0.75550(18) 0.59020(14) 0.62319(13) 0.0245 1.0000 Uani .
C3 C 0.56800(19) 0.54236(15) 0.69335(13) 0.0267 1.0000 Uani .
C4 C 0.38683(18) 0.64732(16) 0.75174(14) 0.0284 1.0000 Uani .
C5 C 0.40836(18) 0.84514(16) 0.72783(14) 0.0267 1.0000 Uani .
C6 C 0.62978(17) 0.91214(14) 0.76693(12) 0.0211 1.0000 Uani .
C7 C 0.70417(17) 0.82832(13) 0.92724(12) 0.0213 1.0000 Uani .
C8 C 0.9987(2) 0.73965(17) 1.08661(14) 0.0316 1.0000 Uani .
O1 O 0.98830(13) 0.77850(10) 0.46741(9) 0.0260 1.0000 Uani .
O2 O 0.58130(13) 0.78939(11) 1.03584(9) 0.0299 1.0000 Uani .
O3 O 0.91773(12) 0.81114(11) 0.93546(9) 0.0256 1.0000 Uani .
N1 N 0.78968(14) 0.90523(11) 0.64269(10) 0.0204 1.0000 Uani .
H11 H 0.8591 1.0016 0.6077 0.0254 1.0000 Uiso R
H21 H 0.8469 0.4976 0.5944 0.0298 1.0000 Uiso R
H31 H 0.5438 0.4219 0.7089 0.0318 1.0000 Uiso R
H41 H 0.3694 0.6104 0.8631 0.0340 1.0000 Uiso R
H42 H 0.2502 0.6165 0.7022 0.0348 1.0000 Uiso R
H51 H 0.3034 0.8943 0.7948 0.0324 1.0000 Uiso R
H52 H 0.3802 0.8897 0.6210 0.0324 1.0000 Uiso R
H61 H 0.6116 1.0340 0.7801 0.0253 1.0000 Uiso R
H81 H 1.1499 0.7420 1.0807 0.0463 1.0000 Uiso R
H82 H 0.9507 0.6225 1.1107 0.0481 1.0000 Uiso R
H83 H 0.9453 0.8004 1.1643 0.0451 1.0000 Uiso R

loop_
_atom_site_aniso_label
_atom_site_aniso_U_11
_atom_site_aniso_U_22
_atom_site_aniso_U_33
_atom_site_aniso_U_23
_atom_site_aniso_U_13
_atom_site_aniso_U_12
C1 0.0193(5) 0.0231(5) 0.0163(5) 0.0003(4) -0.0007(4) -0.0006(4)
C2 0.0284(6) 0.0221(5) 0.0226(5) -0.0014(4) 0.0014(4) -0.0007(4)
C3 0.0310(6) 0.0239(5) 0.0246(5) 0.0005(4) -0.0016(4) -0.0070(4)
C4 0.0199(5) 0.0357(6) 0.0286(6) 0.0003(5) -0.0002(4) -0.0072(4)
C5 0.0186(5) 0.0329(6) 0.0268(6) 0.0030(4) 0.0006(4) 0.0013(4)
C6 0.0207(5) 0.0212(5) 0.0204(5) -0.0003(4) 0.0043(4) 0.0002(4)
C7 0.0221(5) 0.0214(5) 0.0203(5) -0.0030(4) 0.0034(4) -0.0022(4)
C8 0.0285(6) 0.0417(7) 0.0231(6) 0.0025(5) -0.0047(4) -0.0047(5)
O1 0.0292(4) 0.0261(4) 0.0222(4) -0.0028(3) 0.0084(3) -0.0027(3)
O2 0.0266(4) 0.0393(5) 0.0219(4) 0.0026(3) 0.0076(3) -0.0017(3)
O3 0.0206(4) 0.0358(4) 0.0195(4) 0.0005(3) 0.0007(3) -0.0029(3)
N1 0.0221(4) 0.0204(4) 0.0179(4) 0.0005(3) 0.0044(3) -0.0036(3)

loop_
_atom_type_symbol
_atom_type_scat_dispersion_real
_atom_type_scat_dispersion_imag
_atom_type_scat_Cromer_Mann_a1
_atom_type_scat_Cromer_Mann_b1
_atom_type_scat_Cromer_Mann_a2
_atom_type_scat_Cromer_Mann_b2
_atom_type_scat_Cromer_Mann_a3
_atom_type_scat_Cromer_Mann_b3
_atom_type_scat_Cromer_Mann_a4
_atom_type_scat_Cromer_Mann_b4
_atom_type_scat_Cromer_Mann_c
_atom_type_scat_source
C 0.0181 0.0091 2.3100 20.8439 1.0200 10.2075 1.5886 0.5687 0.8650 51.6512 0.2156 'International Tables Vol C 4.2.6.8 and 6.1.1.4'
H 0.0000 0.0000 0.4930 10.5109 0.3229 26.1257 0.1402 3.1424 0.0408 57.7998 0.0030 'International Tables Vol C 4.2.6.8 and 6.1.1.4'
N 0.0311 0.0180 12.2126 0.0057 3.1322 9.8933 2.0125 28.9975 1.1663 0.5826 -11.5290 'International Tables Vol C 4.2.6.8 and 6.1.1.4'
O 0.0492 0.0322 3.0485 13.2771 2.2868 5.7011 1.5463 0.3239 0.8670 32.9089 0.2508 'International Tables Vol C 4.2.6.8 and 6.1.1.4'

loop_
_geom_angle_atom_site_label_1
_geom_angle_atom_site_label_2
_geom_angle_atom_site_label_3
_geom_angle
_geom_angle_publ_flag
C2 C1 O1 117.81(9) yes
C2 C1 N1 122.02(9) yes
O1 C1 N1 120.14(9) yes
C1 C2 C3 131.30(11) yes
C1 C2 H21 112.3 no
C3 C2 H21 116.3 no
C2 C3 C4 131.46(11) yes
C2 C3 H31 115.1 no
C4 C3 H31 113.4 no
C3 C4 C5 117.38(9) yes
C3 C4 H41 107.4 no
C5 C4 H41 107.9 no
C3 C4 H42 108.8 no
C5 C4 H42 108.3 no
H41 C4 H42 106.6 no
C4 C5 C6 114.75(9) yes
C4 C5 H51 108.5 no
C6 C5 H51 107.1 no
C4 C5 H52 110.0 no
C6 C5 H52 107.5 no
H51 C5 H52 108.8 no
C5 C6 C7 111.73(9) yes
C5 C6 N1 113.38(9) yes
C7 C6 N1 113.94(9) yes
C5 C6 H61 107.1 no
C7 C6 H61 103.4 no
N1 C6 H61 106.4 no
C6 C7 O2 122.81(10) yes
C6 C7 O3 113.02(9) yes
O2 C7 O3 124.10(10) yes
O3 C8 H81 108.1 no
O3 C8 H82 108.9 no
H81 C8 H82 110.0 no
O3 C8 H83 111.3 no
H81 C8 H83 111.7 no
H82 C8 H83 106.9 no
C8 O3 C7 115.60(9) yes
C6 N1 C1 127.04(9) yes
C6 N1 H11 118.3 no
C1 N1 H11 114.7 no

loop_
_geom_bond_atom_site_label_1
_geom_bond_atom_site_label_2
_geom_bond_distance
_geom_bond_publ_flag
C1 C2 1.4821(15) yes
C1 O1 1.2463(13) yes
C1 N1 1.3398(14) yes
C2 C3 1.3341(16) yes
C2 H21 0.960 no
C3 C4 1.4932(17) yes
C3 H31 0.936 no
C4 C5 1.5208(17) yes
C4 H41 0.971 no
C4 H42 1.003 no
C5 C6 1.5340(15) yes
C5 H51 0.967 no
C5 H52 0.961 no
C6 C7 1.5290(14) yes
C6 N1 1.4500(13) yes
C6 H61 0.966 no
C7 O2 1.2050(13) yes
C7 O3 1.3333(13) yes
C8 O3 1.4479(13) yes
C8 H81 0.939 no
C8 H82 0.951 no
C8 H83 0.919 no
N1 H11 0.880 no

loop_
_geom_hbond_atom_site_label_D
_geom_hbond_atom_site_label_H
_geom_hbond_atom_site_label_A
_geom_hbond_site_symmetry_A
_geom_hbond_angle_DHA
_geom_hbond_distance_DH
_geom_hbond_distance_HA
_geom_hbond_distance_DA
_geom_hbond_publ_flag
N1 H11 O1 2_776 178.62 0.880 1.982 2.8618(16) yes
C2 H21 O1 2_766 167.69 0.960 2.466 3.4097(16) yes
C6 H61 O2 2_677 137.64 0.966 2.497 3.2765(16) yes
